data_7250960
loop_
_publ_author_name
'Pal, Sujeet Kumar'
'Tiwari, Dhananjay'
'Mohan, Madan'
'Husain, Ahmad'
'Kharwar, Ajit Kumar'

_publ_section_title
;
 Regulating the structural dimensionality, gas sorption and magnetic
 behavior of Co(ii) coordination polymers
;
_journal_issue 45
_journal_name_full CrystEngComm
_journal_page_first 7399
_journal_page_last 7407
_journal_paper_doi 10.1039/D5CE00809C
_journal_volume 27
_journal_year 2025
_chemical_formula_moiety 'C34 H33 Co2 N3 O9'
_chemical_formula_sum 'C34 H33 Co2 N3 O9'
_chemical_formula_weight 745.49
_space_group_crystal_system triclinic
_space_group_IT_number 2
_space_group_name_Hall '-P 1'
_space_group_name_H-M_alt 'P -1'
_atom_sites_solution_hydrogens geom
_atom_sites_solution_primary dual
_audit_creation_date 2023-04-01
_audit_creation_method
;
Olex2 1.5-alpha
(compiled 2023.03.06 svn.rbb2c1857 for OlexSys, GUI svn.r6748)
;
_audit_update_record
;
2024-10-18 deposited with the CCDC.	2025-10-13 downloaded from the CCDC.
;
_cell_angle_alpha 114.010(5)
_cell_angle_beta 102.728(5)
_cell_angle_gamma 91.420(5)
_cell_formula_units_Z 2
_cell_length_a 8.5731(5)
_cell_length_b 13.2356(7)
_cell_length_c 15.4444(8)
_cell_measurement_reflns_used 9816
_cell_measurement_temperature 176(100)
_cell_measurement_theta_max 26.9610
_cell_measurement_theta_min 2.5170
_cell_volume 1548.58(17)
_computing_cell_refinement 'CrysAlisPro 1.171.42.83a (Rigaku OD, 2023)'
_computing_data_collection 'CrysAlisPro 1.171.42.83a (Rigaku OD, 2023)'
_computing_data_reduction 'CrysAlisPro 1.171.42.83a (Rigaku OD, 2023)'
_computing_molecular_graphics 'Olex2 1.5-alpha (Dolomanov et al., 2009)'
_computing_publication_material 'Olex2 1.5-alpha (Dolomanov et al., 2009)'
_computing_structure_refinement 'SHELXL 2018/3 (Sheldrick, 2015)'
_computing_structure_solution 'SHELXT 2018/2 (Sheldrick, 2018)'
_diffrn_ambient_environment N~2~
_diffrn_ambient_temperature 176(100)
_diffrn_detector 'Hybrid Pixel Array Detector'
_diffrn_detector_area_resol_mean 10.0000
_diffrn_detector_type HyPix3000
_diffrn_measured_fraction_theta_full 0.967
_diffrn_measured_fraction_theta_max 0.890
_diffrn_measurement_details
;
List of Runs (angles in degrees, time in seconds):

  # Type    Start    End  Width  t~exp~   \w     \q     \k     \f   Frames
#--------------------------------------------------------------------------
  1  \w     -4.00  40.00   0.50   47.92    --   11.61-105.00  40.00   88
  2  \w    -20.00   5.00   0.50   47.92    --  -11.38 -99.00 150.00   50
  3  \w    -20.00  18.00   0.50   47.92    --  -11.38 -99.00-120.00   76
  4  \w    -57.00 -31.00   0.50   47.92    --  -11.38 -57.00  30.00   52
  5  \w    -23.00   8.00   0.50   47.92    --  -11.38 -99.00-180.00   62
  6  \w    -76.00  -4.00   0.50   47.92    --  -11.38 -38.00 -90.00  144
  7  \w    -20.00  13.00   0.50   47.92    --  -11.38 -99.00  90.00   66
  8  \w    -23.00   2.00   0.50   47.92    --  -11.38 -99.00 120.00   50
  9  \w    -73.00   5.00   0.50   47.92    --  -11.38 -57.00-180.00  156
 10  \w    -58.00 -14.00   0.50   47.92    --   11.61 -19.00 150.00   88
 11  \w    -59.00 -19.00   0.50   47.92    --   11.61 -19.00-180.00   80
 12  \w    -55.00  -5.00   0.50   47.92    --   11.61 -19.00  60.00  100
 13  \w    -49.00  32.00   0.50   47.92    --   11.61 -57.00  90.00  162
 14  \w    -19.00  46.00   0.50   47.92    --   11.61 -99.00  60.00  130
 15  \w     20.00  45.00   0.50   47.92    --   11.61-125.00 120.00   50
 16  \w      5.00  46.00   0.50   47.92    --   11.61 -99.00 -30.00   82
 17  \w    -22.00   3.00   0.50   47.92    --   11.61 -19.00 -30.00   50
 18  \w     35.00  60.00   0.50   47.92    --   11.61-125.00  90.00   50
 19  \w     -2.00  25.00   0.50   47.92    --   11.61  38.00   0.00   54
;
_diffrn_measurement_device 'four-circle diffractometer'
_diffrn_measurement_device_type 'XtaLAB Synergy, Dualflex, HyPix3000'
_diffrn_measurement_method '\w scans'
_diffrn_orient_matrix_type 'CrysAlisPro convention (1999,Acta A55,543-557)'
_diffrn_orient_matrix_UB_11 -0.0470813000
_diffrn_orient_matrix_UB_12 0.0160849000
_diffrn_orient_matrix_UB_13 0.0347559000
_diffrn_orient_matrix_UB_21 -0.0175540000
_diffrn_orient_matrix_UB_22 0.0469247000
_diffrn_orient_matrix_UB_23 -0.0098627000
_diffrn_orient_matrix_UB_31 -0.0692110000
_diffrn_orient_matrix_UB_32 -0.0322308000
_diffrn_orient_matrix_UB_33 -0.0373404000
_diffrn_radiation_monochromator mirror
_diffrn_radiation_probe x-ray
_diffrn_radiation_type 'Mo K\a'
_diffrn_radiation_wavelength 0.71073
_diffrn_reflns_av_R_equivalents 0.0598
_diffrn_reflns_av_unetI/netI 0.0650
_diffrn_reflns_Laue_measured_fraction_full 0.967
_diffrn_reflns_Laue_measured_fraction_max 0.890
_diffrn_reflns_limit_h_max 10
_diffrn_reflns_limit_h_min -11
_diffrn_reflns_limit_k_max 16
_diffrn_reflns_limit_k_min -15
_diffrn_reflns_limit_l_max 18
_diffrn_reflns_limit_l_min -19
_diffrn_reflns_number 18461
_diffrn_reflns_point_group_measured_fraction_full 0.967
_diffrn_reflns_point_group_measured_fraction_max 0.890
_diffrn_reflns_theta_full 25.000
_diffrn_reflns_theta_max 27.253
_diffrn_reflns_theta_min 2.456
_diffrn_source 'micro-focus sealed X-ray tube'
_diffrn_source_type 'PhotonJet (Mo) X-ray Source'
_exptl_absorpt_coefficient_mu 1.134
_exptl_absorpt_correction_T_max 1.00000
_exptl_absorpt_correction_T_min 0.64346
_exptl_absorpt_correction_type multi-scan
_exptl_absorpt_process_details
;
CrysAlisPro 1.171.42.83a (Rigaku Oxford Diffraction, 2023)
Empirical absorption correction using spherical harmonics,
implemented in SCALE3 ABSPACK scaling algorithm.
;
_exptl_crystal_colour brown
_exptl_crystal_density_diffrn 1.599
_exptl_crystal_description block
_exptl_crystal_F_000 768
_exptl_crystal_size_max 0.2
_exptl_crystal_size_mid 0.14
_exptl_crystal_size_min 0.12
_refine_diff_density_max 2.621
_refine_diff_density_min -0.907
_refine_diff_density_rms 0.198
_refine_ls_extinction_method none
_refine_ls_goodness_of_fit_ref 1.079
_refine_ls_hydrogen_treatment constr
_refine_ls_matrix_type full
_refine_ls_number_parameters 434
_refine_ls_number_reflns 6174
_refine_ls_number_restraints 0
_refine_ls_restrained_S_all 1.079
_refine_ls_R_factor_all 0.1133
_refine_ls_R_factor_gt 0.0884
_refine_ls_shift/su_max 0.001
_refine_ls_shift/su_mean 0.000
_refine_ls_structure_factor_coef Fsqd
_refine_ls_weighting_details 'w=1/[\s^2^(Fo^2^)+(0.1341P)^2^+9.4884P] where P=(Fo^2^+2Fc^2^)/3'
_refine_ls_weighting_scheme calc
_refine_ls_wR_factor_gt 0.2434
_refine_ls_wR_factor_ref 0.2605
_reflns_Friedel_coverage 0.000
_reflns_number_gt 4494
_reflns_number_total 6174
_reflns_threshold_expression 'I > 2\s(I)'
_cod_data_source_file d5ce00809c2.cif
_cod_data_source_block CP-2
_cod_depositor_comments 'Adding full bibliography for 7250959--7250961.cif.'
_cod_original_cell_volume 1548.57(16)
_cod_database_code 7250960
_shelx_shelxl_version_number 2018/3
_chemical_oxdiff_formula 'C N H O Cl Co'
_shelx_space_group_comment
;
The symmetry employed for this shelxl refinement is uniquely defined
by the following loop, which should always be used as a source of
symmetry information in preference to the above space-group names.
They are only intended as comments.
;
_shelx_estimated_absorpt_t_max 0.876
_shelx_estimated_absorpt_t_min 0.805
_reflns_odcompleteness_completeness 95.57
_reflns_odcompleteness_iscentric 1
_reflns_odcompleteness_theta 26.32
_olex2_refinement_description
;
1. Fixed Uiso
 At 1.2 times of:
  All C(H) groups, All C(H,H) groups
 At 1.5 times of:
  All C(H,H,H) groups
2.a Secondary CH2 refined with riding coordinates:
 C5(H5A,H5B), C8(H8A,H8B), C2(H2A,H2B), C3(H3A,H3B), C9(H9A,H9B), C11(H11A,
 H11B), C10(H10A,H10B), C4(H4A,H4B)
2.b Aromatic/amide H refined with riding coordinates:
 C27(H27), C13(H13), C14(H14), C19(H19), C26(H26), C16(H16), C29(H29),
 C17(H17), C33(H33), C24(H24), C25(H25), C30(H30), C21(H21), C32(H32)
2.c Idealised Me refined as rotating group:
 C34(H34A,H34B,H34C)
;
_olex2_submission_special_instructions 'No special instructions were received'
_oxdiff_exptl_absorpt_empirical_details
;
Empirical correction (ABSPACK) includes:
- Absorption correction using spherical harmonics
- Frame scaling
;
_oxdiff_exptl_absorpt_empirical_full_max 1.563
_oxdiff_exptl_absorpt_empirical_full_min 0.708

loop_
_space_group_symop_operation_xyz
'x, y, z'
'-x, -y, -z'

loop_
_atom_site_label
_atom_site_type_symbol
_atom_site_fract_x
_atom_site_fract_y
_atom_site_fract_z
_atom_site_U_iso_or_equiv
_atom_site_adp_type
_atom_site_occupancy
_atom_site_site_symmetry_order
_atom_site_calc_flag
_atom_site_refinement_flags_posn
_atom_site_refinement_flags_adp
_atom_site_refinement_flags_occupancy
_atom_site_disorder_assembly
_atom_site_disorder_group
Co2 Co 1.04650(11) -0.05652(7) 0.91653(6) 0.0229(3) Uani 1 1 d . . . . .
Co1 Co 0.53670(11) 0.48990(7) 0.91859(6) 0.0223(3) Uani 1 1 d . . . . .
O7 O 0.7329(5) -0.0011(4) 0.9907(3) 0.0265(10) Uani 1 1 d . . . . .
O1 O 0.5315(6) 0.3210(4) 0.8687(3) 0.0289(11) Uani 1 1 d . . . . .
O3 O 0.2970(5) 0.4648(4) 0.8532(3) 0.0248(10) Uani 1 1 d . . . . .
O8 O 0.8069(5) -0.0975(4) 0.8531(3) 0.0253(10) Uani 1 1 d . . . . .
O4 O 0.2400(5) 0.4894(4) 0.9946(3) 0.0249(10) Uani 1 1 d . . . . .
O2 O 0.4762(6) 0.3429(4) 1.0089(3) 0.0277(11) Uani 1 1 d . . . . .
O6 O 0.0486(6) 0.0663(4) 0.8693(4) 0.0302(11) Uani 1 1 d . . . . .
O5 O -0.0203(6) 0.1574(4) 1.0093(4) 0.0299(11) Uani 1 1 d . . . . .
N1 N 0.6108(7) 0.5131(5) 0.8091(4) 0.0221(12) Uani 1 1 d . . . . .
O9 O 0.7561(8) 1.0784(4) 0.4462(4) 0.0414(14) Uani 1 1 d . . . . .
N3 N 0.8813(7) 0.1853(5) 0.1914(4) 0.0228(12) Uani 1 1 d . . . . .
N2 N 0.7496(7) 0.4642(5) 0.4968(4) 0.0238(12) Uani 1 1 d . . . . .
C1 C 0.4966(8) 0.2824(5) 0.9253(5) 0.0222(14) Uani 1 1 d . . . . .
C6 C 0.7019(8) -0.0603(5) 0.9011(5) 0.0216(13) Uani 1 1 d . . . . .
C7 C 0.1994(8) 0.4717(5) 0.9056(5) 0.0239(14) Uani 1 1 d . . . . .
C20 C 0.7612(8) 0.6725(6) 0.4864(5) 0.0240(14) Uani 1 1 d . . . . .
C28 C 0.7652(8) 0.7814(6) 0.4790(5) 0.0269(15) Uani 1 1 d . . . . .
C27 C 0.8695(8) 0.2833(6) 0.3576(5) 0.0248(14) Uani 1 1 d . . . . .
H27 H 0.885773 0.284374 0.420889 0.030 Uiso 1 1 calc R U . . .
C15 C 0.6878(8) 0.5432(6) 0.6539(5) 0.0224(14) Uani 1 1 d . . . . .
C13 C 0.6762(8) 0.6119(6) 0.8210(5) 0.0246(14) Uani 1 1 d . . . . .
H13 H 0.695927 0.672403 0.883937 0.029 Uiso 1 1 calc R U . . .
C5 C 0.5264(8) -0.0877(6) 0.8436(5) 0.0266(15) Uani 1 1 d . . . . .
H5A H 0.456709 -0.058777 0.889384 0.032 Uiso 1 1 calc R U . . .
H5B H 0.497869 -0.169687 0.808458 0.032 Uiso 1 1 calc R U . . .
C8 C 0.0197(8) 0.4522(6) 0.8579(5) 0.0252(14) Uani 1 1 d . . . . .
H8A H -0.005832 0.503049 0.825612 0.030 Uiso 1 1 calc R U . . .
H8B H -0.040892 0.469460 0.908789 0.030 Uiso 1 1 calc R U . . .
C14 C 0.7167(8) 0.6308(6) 0.7465(5) 0.0256(14) Uani 1 1 d . . . . .
H14 H 0.763478 0.702548 0.758363 0.031 Uiso 1 1 calc R U . . .
C22 C 0.7839(8) 0.4761(6) 0.4208(5) 0.0228(14) Uani 1 1 d . . . . .
C19 C 0.7249(8) 0.6604(6) 0.5658(5) 0.0257(15) Uani 1 1 d . . . . .
H19 H 0.701916 0.722831 0.617646 0.031 Uiso 1 1 calc R U . . .
C12 C 0.0067(8) 0.1509(6) 0.9304(5) 0.0277(15) Uani 1 1 d . . . . .
C23 C 0.8134(8) 0.3736(6) 0.3412(5) 0.0230(14) Uani 1 1 d . . . . .
C26 C 0.9008(8) 0.1934(6) 0.2827(5) 0.0271(15) Uani 1 1 d . . . . .
H26 H 0.938760 0.133053 0.295924 0.033 Uiso 1 1 calc R U . . .
C16 C 0.6222(8) 0.4401(6) 0.6420(5) 0.0255(14) Uani 1 1 d . . . . .
H16 H 0.602867 0.377902 0.580116 0.031 Uiso 1 1 calc R U . . .
C29 C 0.7668(10) 0.8802(6) 0.5587(5) 0.0325(16) Uani 1 1 d . . . . .
H29 H 0.771326 0.878849 0.620263 0.039 Uiso 1 1 calc R U . . .
C2 C 0.4759(8) 0.1588(6) 0.8951(5) 0.0271(15) Uani 1 1 d . . . . .
H2A H 0.359007 0.132024 0.873563 0.033 Uiso 1 1 calc R U . . .
H2B H 0.521245 0.144958 0.953445 0.033 Uiso 1 1 calc R U . . .
C31 C 0.7610(8) 0.9845(6) 0.4633(5) 0.0273(15) Uani 1 1 d . . . . .
C17 C 0.5853(8) 0.4277(6) 0.7194(5) 0.0255(14) Uani 1 1 d . . . . .
H17 H 0.540086 0.356471 0.709637 0.031 Uiso 1 1 calc R U . . .
C3 C 0.5535(8) 0.0893(6) 0.8137(5) 0.0272(15) Uani 1 1 d . . . . .
H3A H 0.671970 0.101697 0.840343 0.033 Uiso 1 1 calc R U . . .
H3B H 0.529416 0.115546 0.761223 0.033 Uiso 1 1 calc R U . . .
C33 C 0.7640(9) 0.7867(6) 0.3898(5) 0.0297(16) Uani 1 1 d . . . . .
H33 H 0.763471 0.720190 0.333736 0.036 Uiso 1 1 calc R U . . .
C9 C -0.0332(9) 0.3319(6) 0.7823(5) 0.0292(15) Uani 1 1 d . . . . .
H9A H 0.002872 0.322002 0.722977 0.035 Uiso 1 1 calc R U . . .
H9B H -0.152467 0.318352 0.763321 0.035 Uiso 1 1 calc R U . . .
C11 C -0.0151(8) 0.2519(6) 0.9081(5) 0.0273(15) Uani 1 1 d . . . . .
H11A H -0.129557 0.264597 0.901617 0.033 Uiso 1 1 calc R U . . .
H11B H 0.050275 0.317995 0.964700 0.033 Uiso 1 1 calc R U . . .
C24 C 0.7859(8) 0.3641(6) 0.2458(5) 0.0267(15) Uani 1 1 d . . . . .
H24 H 0.743095 0.421962 0.230266 0.032 Uiso 1 1 calc R U . . .
C25 C 0.8207(9) 0.2710(6) 0.1741(5) 0.0266(15) Uani 1 1 d . . . . .
H25 H 0.801529 0.266330 0.109578 0.032 Uiso 1 1 calc R U . . .
C10 C 0.0312(9) 0.2437(6) 0.8166(5) 0.0284(15) Uani 1 1 d . . . . .
H10A H -0.010874 0.168653 0.763413 0.034 Uiso 1 1 calc R U . . .
H10B H 0.150276 0.252201 0.829537 0.034 Uiso 1 1 calc R U . . .
C4 C 0.4963(9) -0.0356(6) 0.7692(5) 0.0289(15) Uani 1 1 d . . . . .
H4A H 0.551933 -0.074602 0.717350 0.035 Uiso 1 1 calc R U . . .
H4B H 0.379302 -0.048466 0.737873 0.035 Uiso 1 1 calc R U . . .
C30 C 0.7618(9) 0.9821(6) 0.5517(5) 0.0309(16) Uani 1 1 d . . . . .
H30 H 0.759072 1.048569 0.607030 0.037 Uiso 1 1 calc R U . . .
C18 C 0.7225(8) 0.5568(6) 0.5687(5) 0.0240(14) Uani 1 1 d . . . . .
C21 C 0.7920(8) 0.5769(6) 0.4135(5) 0.0272(15) Uani 1 1 d . . . . .
H21 H 0.818639 0.580639 0.358195 0.033 Uiso 1 1 calc R U . . .
C32 C 0.7634(10) 0.8872(6) 0.3828(6) 0.0337(17) Uani 1 1 d . . . . .
H32 H 0.764756 0.889622 0.322340 0.040 Uiso 1 1 calc R U . . .
C34 C 0.7219(13) 1.1758(7) 0.5189(7) 0.049(2) Uani 1 1 d . . . . .
H34A H 0.714476 1.235004 0.496091 0.074 Uiso 1 1 calc R U . . .
H34B H 0.808151 1.199856 0.579248 0.074 Uiso 1 1 calc R U . . .
H34C H 0.619135 1.159997 0.531779 0.074 Uiso 1 1 calc R U . . .

loop_
_atom_site_aniso_label
_atom_site_aniso_U_11
_atom_site_aniso_U_22
_atom_site_aniso_U_33
_atom_site_aniso_U_23
_atom_site_aniso_U_13
_atom_site_aniso_U_12
Co2 0.0223(5) 0.0215(5) 0.0214(5) 0.0051(4) 0.0060(4) 0.0065(4)
Co1 0.0239(5) 0.0217(5) 0.0214(5) 0.0084(4) 0.0070(4) 0.0063(4)
O7 0.023(2) 0.027(3) 0.026(3) 0.008(2) 0.0054(19) 0.006(2)
O1 0.032(3) 0.029(3) 0.027(3) 0.014(2) 0.004(2) 0.006(2)
O3 0.021(2) 0.028(3) 0.028(2) 0.013(2) 0.0091(19) 0.0052(19)
O8 0.022(2) 0.023(2) 0.027(2) 0.006(2) 0.0071(19) 0.0088(19)
O4 0.019(2) 0.031(3) 0.022(2) 0.010(2) 0.0024(18) 0.0016(19)
O2 0.031(3) 0.024(2) 0.026(3) 0.007(2) 0.011(2) 0.007(2)
O6 0.034(3) 0.024(3) 0.031(3) 0.010(2) 0.008(2) 0.008(2)
O5 0.034(3) 0.030(3) 0.031(3) 0.016(2) 0.011(2) 0.011(2)
N1 0.026(3) 0.022(3) 0.019(3) 0.007(2) 0.009(2) 0.007(2)
O9 0.068(4) 0.023(3) 0.038(3) 0.013(2) 0.020(3) 0.015(3)
N3 0.023(3) 0.023(3) 0.018(3) 0.006(2) 0.003(2) 0.003(2)
N2 0.031(3) 0.021(3) 0.017(3) 0.004(2) 0.007(2) 0.006(2)
C1 0.020(3) 0.021(3) 0.022(3) 0.006(3) 0.004(3) 0.007(3)
C6 0.024(3) 0.017(3) 0.024(3) 0.008(3) 0.005(3) 0.004(3)
C7 0.026(3) 0.016(3) 0.030(4) 0.010(3) 0.009(3) 0.005(3)
C20 0.019(3) 0.022(3) 0.026(3) 0.007(3) 0.002(3) 0.001(3)
C28 0.029(4) 0.022(3) 0.029(4) 0.008(3) 0.011(3) 0.009(3)
C27 0.025(3) 0.026(4) 0.021(3) 0.009(3) 0.005(3) 0.004(3)
C15 0.026(3) 0.023(3) 0.021(3) 0.010(3) 0.010(3) 0.011(3)
C13 0.027(3) 0.020(3) 0.022(3) 0.006(3) 0.004(3) 0.005(3)
C5 0.023(3) 0.022(3) 0.030(4) 0.006(3) 0.004(3) 0.003(3)
C8 0.024(3) 0.031(4) 0.022(3) 0.012(3) 0.005(3) 0.009(3)
C14 0.030(4) 0.019(3) 0.022(3) 0.004(3) 0.006(3) 0.006(3)
C22 0.021(3) 0.024(3) 0.020(3) 0.007(3) 0.006(3) 0.007(3)
C19 0.028(4) 0.022(3) 0.022(3) 0.006(3) 0.003(3) 0.005(3)
C12 0.025(3) 0.023(4) 0.032(4) 0.009(3) 0.007(3) 0.005(3)
C23 0.024(3) 0.023(3) 0.020(3) 0.006(3) 0.007(3) 0.004(3)
C26 0.029(4) 0.028(4) 0.027(4) 0.012(3) 0.009(3) 0.008(3)
C16 0.024(3) 0.027(4) 0.022(3) 0.007(3) 0.004(3) 0.006(3)
C29 0.046(4) 0.029(4) 0.026(4) 0.012(3) 0.014(3) 0.013(3)
C2 0.026(3) 0.021(3) 0.035(4) 0.011(3) 0.009(3) 0.009(3)
C31 0.029(4) 0.027(4) 0.027(4) 0.012(3) 0.006(3) 0.007(3)
C17 0.024(3) 0.023(3) 0.024(3) 0.006(3) 0.002(3) 0.004(3)
C3 0.029(4) 0.023(3) 0.028(4) 0.009(3) 0.007(3) 0.007(3)
C33 0.037(4) 0.023(3) 0.028(4) 0.008(3) 0.009(3) 0.009(3)
C9 0.029(4) 0.033(4) 0.024(4) 0.013(3) 0.005(3) 0.004(3)
C11 0.026(3) 0.024(3) 0.032(4) 0.012(3) 0.009(3) 0.009(3)
C24 0.030(4) 0.024(3) 0.030(4) 0.013(3) 0.009(3) 0.011(3)
C25 0.034(4) 0.024(4) 0.022(3) 0.008(3) 0.010(3) 0.008(3)
C10 0.027(4) 0.024(4) 0.028(4) 0.007(3) 0.005(3) 0.003(3)
C4 0.029(4) 0.028(4) 0.024(4) 0.006(3) 0.003(3) 0.004(3)
C30 0.044(4) 0.022(4) 0.023(4) 0.004(3) 0.012(3) 0.009(3)
C18 0.024(3) 0.023(3) 0.020(3) 0.005(3) 0.003(3) 0.005(3)
C21 0.027(4) 0.027(4) 0.029(4) 0.011(3) 0.011(3) 0.008(3)
C32 0.043(4) 0.030(4) 0.030(4) 0.014(3) 0.011(3) 0.012(3)
C34 0.079(7) 0.023(4) 0.050(5) 0.012(4) 0.030(5) 0.018(4)

loop_
_atom_type_symbol
_atom_type_description
_atom_type_scat_dispersion_real
_atom_type_scat_dispersion_imag
_atom_type_scat_source
C C 0.0033 0.0016 'International Tables Vol C Tables 4.2.6.8 and 6.1.1.4'
H H 0.0000 0.0000 'International Tables Vol C Tables 4.2.6.8 and 6.1.1.4'
Co Co 0.3494 0.9721 'International Tables Vol C Tables 4.2.6.8 and 6.1.1.4'
N N 0.0061 0.0033 'International Tables Vol C Tables 4.2.6.8 and 6.1.1.4'
O O 0.0106 0.0060 'International Tables Vol C Tables 4.2.6.8 and 6.1.1.4'

loop_
_geom_angle_atom_site_label_1
_geom_angle_atom_site_label_2
_geom_angle_atom_site_label_3
_geom_angle
_geom_angle_site_symmetry_1
_geom_angle_site_symmetry_3
_geom_angle_publ_flag
O7 Co2 Co2 81.82(14) 2_757 2_757 ?
O7 Co2 O8 166.26(19) 2_757 . ?
O7 Co2 O6 93.8(2) 2_757 1_655 ?
O7 Co2 O5 86.2(2) 2_757 2_657 ?
O7 Co2 N3 96.1(2) 2_757 2_756 ?
O8 Co2 Co2 84.49(14) . 2_757 ?
O8 Co2 O6 89.4(2) . 1_655 ?
O8 Co2 O5 87.6(2) . 2_657 ?
O8 Co2 N3 96.3(2) . 2_756 ?
O6 Co2 Co2 98.66(15) 1_655 2_757 ?
O6 Co2 O5 166.6(2) 1_655 2_657 ?
O6 Co2 N3 101.9(2) 1_655 2_756 ?
O5 Co2 Co2 68.03(14) 2_657 2_757 ?
N3 Co2 Co2 159.46(17) 2_756 2_757 ?
N3 Co2 O5 91.5(2) 2_756 2_657 ?
O1 Co1 Co1 92.69(15) . 2_667 ?
O1 Co1 O2 168.2(2) . 2_667 ?
O1 Co1 N1 100.0(2) . . ?
O3 Co1 Co1 88.69(14) . 2_667 ?
O3 Co1 O1 88.38(19) . . ?
O3 Co1 O2 89.78(19) . 2_667 ?
O3 Co1 N1 95.6(2) . . ?
O4 Co1 Co1 79.92(14) 2_667 2_667 ?
O4 Co1 O1 89.72(19) 2_667 . ?
O4 Co1 O3 168.35(19) 2_667 . ?
O4 Co1 O2 89.7(2) 2_667 2_667 ?
O4 Co1 N1 96.1(2) 2_667 . ?
O2 Co1 Co1 75.65(14) 2_667 2_667 ?
O2 Co1 N1 91.8(2) 2_667 . ?
N1 Co1 Co1 166.75(17) . 2_667 ?
C6 O7 Co2 126.6(4) . 2_757 ?
C1 O1 Co1 114.2(4) . . ?
C7 O3 Co1 117.7(4) . . ?
C6 O8 Co2 122.1(4) . . ?
C7 O4 Co1 128.9(4) . 2_667 ?
C1 O2 Co1 133.6(4) . 2_667 ?
C12 O6 Co2 107.9(4) . 1_455 ?
C12 O5 Co2 140.7(5) . 2_657 ?
C13 N1 Co1 122.6(4) . . ?
C13 N1 C17 117.5(6) . . ?
C17 N1 Co1 119.8(5) . . ?
C31 O9 C34 117.5(6) . . ?
C26 N3 Co2 122.9(5) . 2_756 ?
C26 N3 C25 116.5(6) . . ?
C25 N3 Co2 120.4(4) . 2_756 ?
C22 N2 C18 116.6(6) . . ?
O1 C1 O2 123.5(6) . . ?
O1 C1 C2 120.3(6) . . ?
O2 C1 C2 116.2(6) . . ?
O7 C6 O8 124.8(6) . . ?
O7 C6 C5 117.9(6) . . ?
O8 C6 C5 117.3(6) . . ?
O3 C7 C8 118.5(6) . . ?
O4 C7 O3 124.7(6) . . ?
O4 C7 C8 116.8(6) . . ?
C19 C20 C28 122.3(6) . . ?
C21 C20 C28 121.4(6) . . ?
C21 C20 C19 116.3(6) . . ?
C29 C28 C20 121.4(7) . . ?
C29 C28 C33 117.6(7) . . ?
C33 C28 C20 121.0(6) . . ?
C23 C27 H27 120.1 . . ?
C26 C27 H27 120.1 . . ?
C26 C27 C23 119.8(6) . . ?
C14 C15 C18 122.5(6) . . ?
C16 C15 C14 117.6(6) . . ?
C16 C15 C18 119.9(6) . . ?
N1 C13 H13 118.3 . . ?
N1 C13 C14 123.5(6) . . ?
C14 C13 H13 118.3 . . ?
C6 C5 H5A 109.5 . . ?
C6 C5 H5B 109.5 . . ?
C6 C5 C4 110.7(6) . . ?
H5A C5 H5B 108.1 . . ?
C4 C5 H5A 109.5 . . ?
C4 C5 H5B 109.5 . . ?
C7 C8 H8A 109.4 . . ?
C7 C8 H8B 109.4 . . ?
C7 C8 C9 111.1(5) . . ?
H8A C8 H8B 108.0 . . ?
C9 C8 H8A 109.4 . . ?
C9 C8 H8B 109.4 . . ?
C15 C14 H14 120.6 . . ?
C13 C14 C15 118.9(6) . . ?
C13 C14 H14 120.6 . . ?
N2 C22 C23 116.6(6) . . ?
N2 C22 C21 123.5(6) . . ?
C21 C22 C23 119.9(6) . . ?
C20 C19 H19 120.0 . . ?
C18 C19 C20 119.9(6) . . ?
C18 C19 H19 120.0 . . ?
O6 C12 O5 124.4(7) . . ?
O6 C12 C11 118.5(6) . . ?
O5 C12 C11 117.1(6) . . ?
C27 C23 C22 122.4(6) . . ?
C24 C23 C27 116.9(6) . . ?
C24 C23 C22 120.7(6) . . ?
N3 C26 C27 123.8(6) . . ?
N3 C26 H26 118.1 . . ?
C27 C26 H26 118.1 . . ?
C15 C16 H16 119.9 . . ?
C17 C16 C15 120.2(6) . . ?
C17 C16 H16 119.9 . . ?
C28 C29 H29 119.0 . . ?
C28 C29 C30 122.1(7) . . ?
C30 C29 H29 119.0 . . ?
C1 C2 H2A 108.3 . . ?
C1 C2 H2B 108.3 . . ?
C1 C2 C3 116.0(6) . . ?
H2A C2 H2B 107.4 . . ?
C3 C2 H2A 108.3 . . ?
C3 C2 H2B 108.3 . . ?
O9 C31 C30 124.9(6) . . ?
O9 C31 C32 114.8(6) . . ?
C30 C31 C32 120.3(7) . . ?
N1 C17 C16 122.4(6) . . ?
N1 C17 H17 118.8 . . ?
C16 C17 H17 118.8 . . ?
C2 C3 H3A 108.8 . . ?
C2 C3 H3B 108.8 . . ?
C2 C3 C4 113.7(6) . . ?
H3A C3 H3B 107.7 . . ?
C4 C3 H3A 108.8 . . ?
C4 C3 H3B 108.8 . . ?
C28 C33 H33 119.6 . . ?
C32 C33 C28 120.7(7) . . ?
C32 C33 H33 119.6 . . ?
C8 C9 H9A 108.6 . . ?
C8 C9 H9B 108.6 . . ?
C8 C9 C10 114.8(6) . . ?
H9A C9 H9B 107.5 . . ?
C10 C9 H9A 108.6 . . ?
C10 C9 H9B 108.6 . . ?
C12 C11 H11A 108.5 . . ?
C12 C11 H11B 108.5 . . ?
H11A C11 H11B 107.5 . . ?
C10 C11 C12 115.2(6) . . ?
C10 C11 H11A 108.5 . . ?
C10 C11 H11B 108.5 . . ?
C23 C24 H24 120.1 . . ?
C25 C24 C23 119.8(6) . . ?
C25 C24 H24 120.1 . . ?
N3 C25 C24 123.0(6) . . ?
N3 C25 H25 118.5 . . ?
C24 C25 H25 118.5 . . ?
C9 C10 H10A 108.9 . . ?
C9 C10 H10B 108.9 . . ?
C11 C10 C9 113.2(6) . . ?
C11 C10 H10A 108.9 . . ?
C11 C10 H10B 108.9 . . ?
H10A C10 H10B 107.8 . . ?
C5 C4 H4A 108.7 . . ?
C5 C4 H4B 108.7 . . ?
C3 C4 C5 114.3(6) . . ?
C3 C4 H4A 108.7 . . ?
C3 C4 H4B 108.7 . . ?
H4A C4 H4B 107.6 . . ?
C29 C30 H30 120.6 . . ?
C31 C30 C29 118.9(6) . . ?
C31 C30 H30 120.6 . . ?
N2 C18 C15 116.1(6) . . ?
N2 C18 C19 123.3(6) . . ?
C19 C18 C15 120.5(6) . . ?
C20 C21 H21 119.8 . . ?
C22 C21 C20 120.3(6) . . ?
C22 C21 H21 119.8 . . ?
C31 C32 H32 119.8 . . ?
C33 C32 C31 120.4(7) . . ?
C33 C32 H32 119.8 . . ?
O9 C34 H34A 109.5 . . ?
O9 C34 H34B 109.5 . . ?
O9 C34 H34C 109.5 . . ?
H34A C34 H34B 109.5 . . ?
H34A C34 H34C 109.5 . . ?
H34B C34 H34C 109.5 . . ?

loop_
_geom_bond_atom_site_label_1
_geom_bond_atom_site_label_2
_geom_bond_distance
_geom_bond_site_symmetry_2
_geom_bond_publ_flag
Co2 Co2 2.7107(17) 2_757 ?
Co2 O7 2.014(5) 2_757 ?
Co2 O8 2.024(5) . ?
Co2 O6 2.036(5) 1_655 ?
Co2 O5 2.119(5) 2_657 ?
Co2 N3 2.065(6) 2_756 ?
Co1 Co1 2.6360(18) 2_667 ?
Co1 O1 2.043(5) . ?
Co1 O3 2.033(5) . ?
Co1 O4 2.021(4) 2_667 ?
Co1 O2 2.053(5) 2_667 ?
Co1 N1 2.060(5) . ?
O7 C6 1.244(8) . ?
O1 C1 1.259(8) . ?
O3 C7 1.267(8) . ?
O8 C6 1.273(8) . ?
O4 C7 1.260(8) . ?
O2 C1 1.267(8) . ?
O6 C12 1.257(8) . ?
O5 C12 1.259(9) . ?
N1 C13 1.334(9) . ?
N1 C17 1.350(8) . ?
O9 C31 1.371(8) . ?
O9 C34 1.412(9) . ?
N3 C26 1.341(9) . ?
N3 C25 1.357(9) . ?
N2 C22 1.337(9) . ?
N2 C18 1.345(8) . ?
C1 C2 1.501(9) . ?
C6 C5 1.519(9) . ?
C7 C8 1.519(9) . ?
C20 C28 1.491(10) . ?
C20 C19 1.397(10) . ?
C20 C21 1.388(10) . ?
C28 C29 1.382(10) . ?
C28 C33 1.405(10) . ?
C27 H27 0.9500 . ?
C27 C23 1.395(9) . ?
C27 C26 1.363(10) . ?
C15 C14 1.389(9) . ?
C15 C16 1.387(10) . ?
C15 C18 1.488(9) . ?
C13 H13 0.9500 . ?
C13 C14 1.384(10) . ?
C5 H5A 0.9900 . ?
C5 H5B 0.9900 . ?
C5 C4 1.544(10) . ?
C8 H8A 0.9900 . ?
C8 H8B 0.9900 . ?
C8 C9 1.524(10) . ?
C14 H14 0.9500 . ?
C22 C23 1.488(9) . ?
C22 C21 1.387(10) . ?
C19 H19 0.9500 . ?
C19 C18 1.390(9) . ?
C12 C11 1.516(10) . ?
C23 C24 1.392(9) . ?
C26 H26 0.9500 . ?
C16 H16 0.9500 . ?
C16 C17 1.371(10) . ?
C29 H29 0.9500 . ?
C29 C30 1.396(10) . ?
C2 H2A 0.9900 . ?
C2 H2B 0.9900 . ?
C2 C3 1.526(10) . ?
C31 C30 1.379(10) . ?
C31 C32 1.383(10) . ?
C17 H17 0.9500 . ?
C3 H3A 0.9900 . ?
C3 H3B 0.9900 . ?
C3 C4 1.528(10) . ?
C33 H33 0.9500 . ?
C33 C32 1.378(10) . ?
C9 H9A 0.9900 . ?
C9 H9B 0.9900 . ?
C9 C10 1.534(10) . ?
C11 H11A 0.9900 . ?
C11 H11B 0.9900 . ?
C11 C10 1.514(10) . ?
C24 H24 0.9500 . ?
C24 C25 1.374(9) . ?
C25 H25 0.9500 . ?
C10 H10A 0.9900 . ?
C10 H10B 0.9900 . ?
C4 H4A 0.9900 . ?
C4 H4B 0.9900 . ?
C30 H30 0.9500 . ?
C21 H21 0.9500 . ?
C32 H32 0.9500 . ?
C34 H34A 0.9800 . ?
C34 H34B 0.9800 . ?
C34 H34C 0.9800 . ?

loop_
_geom_torsion_atom_site_label_1
_geom_torsion_atom_site_label_2
_geom_torsion_atom_site_label_3
_geom_torsion_atom_site_label_4
_geom_torsion
_geom_torsion_site_symmetry_1
_geom_torsion_site_symmetry_2
_geom_torsion_site_symmetry_3
_geom_torsion_site_symmetry_4
_geom_torsion_publ_flag
Co2 O7 C6 O8 2.3(9) 2_757 . . . ?
Co2 O7 C6 C5 -175.9(4) 2_757 . . . ?
Co2 O8 C6 O7 -3.9(9) . . . . ?
Co2 O8 C6 C5 174.2(4) . . . . ?
Co2 O6 C12 O5 4.3(9) 1_455 . . . ?
Co2 O6 C12 C11 -175.0(5) 1_455 . . . ?
Co2 O5 C12 O6 -9.3(12) 2_657 . . . ?
Co2 O5 C12 C11 170.0(5) 2_657 . . . ?
Co2 N3 C26 C27 173.0(5) 2_756 . . . ?
Co2 N3 C25 C24 -173.3(5) 2_756 . . . ?
Co1 O1 C1 O2 -4.3(8) . . . . ?
Co1 O1 C1 C2 175.4(5) . . . . ?
Co1 O3 C7 O4 -2.4(9) . . . . ?
Co1 O3 C7 C8 -179.5(4) . . . . ?
Co1 O4 C7 O3 -0.9(10) 2_667 . . . ?
Co1 O4 C7 C8 176.2(4) 2_667 . . . ?
Co1 O2 C1 O1 7.7(10) 2_667 . . . ?
Co1 O2 C1 C2 -172.0(4) 2_667 . . . ?
Co1 N1 C13 C14 -175.5(5) . . . . ?
Co1 N1 C17 C16 175.6(5) . . . . ?
O7 C6 C5 C4 115.3(7) . . . . ?
O1 C1 C2 C3 20.3(9) . . . . ?
O3 C7 C8 C9 66.1(8) . . . . ?
O8 C6 C5 C4 -63.0(8) . . . . ?
O4 C7 C8 C9 -111.2(7) . . . . ?
O2 C1 C2 C3 -160.0(6) . . . . ?
O6 C12 C11 C10 -5.3(9) . . . . ?
O5 C12 C11 C10 175.4(6) . . . . ?
N1 C13 C14 C15 0.3(10) . . . . ?
O9 C31 C30 C29 179.9(7) . . . . ?
O9 C31 C32 C33 -178.2(7) . . . . ?
N2 C22 C23 C27 -26.2(9) . . . . ?
N2 C22 C23 C24 153.9(6) . . . . ?
N2 C22 C21 C20 -1.0(10) . . . . ?
C1 C2 C3 C4 -166.2(6) . . . . ?
C6 C5 C4 C3 -52.8(8) . . . . ?
C7 C8 C9 C10 46.4(8) . . . . ?
C20 C28 C29 C30 -176.5(7) . . . . ?
C20 C28 C33 C32 178.3(7) . . . . ?
C20 C19 C18 N2 -1.8(10) . . . . ?
C20 C19 C18 C15 178.6(6) . . . . ?
C28 C20 C19 C18 179.8(6) . . . . ?
C28 C20 C21 C22 -178.5(6) . . . . ?
C28 C29 C30 C31 -2.3(12) . . . . ?
C28 C33 C32 C31 -1.2(12) . . . . ?
C27 C23 C24 C25 -2.8(10) . . . . ?
C15 C16 C17 N1 -0.2(10) . . . . ?
C13 N1 C17 C16 -0.8(9) . . . . ?
C8 C9 C10 C11 57.6(8) . . . . ?
C14 C15 C16 C17 1.3(10) . . . . ?
C14 C15 C18 N2 155.1(6) . . . . ?
C14 C15 C18 C19 -25.2(10) . . . . ?
C22 N2 C18 C15 -178.8(6) . . . . ?
C22 N2 C18 C19 1.6(10) . . . . ?
C22 C23 C24 C25 177.1(6) . . . . ?
C19 C20 C28 C29 13.8(10) . . . . ?
C19 C20 C28 C33 -164.8(7) . . . . ?
C19 C20 C21 C22 0.8(10) . . . . ?
C12 C11 C10 C9 164.8(6) . . . . ?
C23 C27 C26 N3 0.1(11) . . . . ?
C23 C22 C21 C20 178.6(6) . . . . ?
C23 C24 C25 N3 0.3(11) . . . . ?
C26 N3 C25 C24 2.4(10) . . . . ?
C26 C27 C23 C22 -177.2(6) . . . . ?
C26 C27 C23 C24 2.7(10) . . . . ?
C16 C15 C14 C13 -1.3(9) . . . . ?
C16 C15 C18 N2 -25.7(9) . . . . ?
C16 C15 C18 C19 154.0(6) . . . . ?
C29 C28 C33 C32 -0.3(11) . . . . ?
C2 C3 C4 C5 -58.4(8) . . . . ?
C17 N1 C13 C14 0.8(10) . . . . ?
C33 C28 C29 C30 2.1(11) . . . . ?
C25 N3 C26 C27 -2.6(10) . . . . ?
C30 C31 C32 C33 1.1(12) . . . . ?
C18 N2 C22 C23 -179.8(6) . . . . ?
C18 N2 C22 C21 -0.2(10) . . . . ?
C18 C15 C14 C13 177.9(6) . . . . ?
C18 C15 C16 C17 -178.0(6) . . . . ?
C21 C20 C28 C29 -166.9(7) . . . . ?
C21 C20 C28 C33 14.5(10) . . . . ?
C21 C20 C19 C18 0.5(10) . . . . ?
C21 C22 C23 C27 154.1(7) . . . . ?
C21 C22 C23 C24 -25.8(10) . . . . ?
C32 C31 C30 C29 0.6(11) . . . . ?
C34 O9 C31 C30 -11.4(11) . . . . ?
C34 O9 C31 C32 167.9(7) . . . . ?
